data_4322912
loop_
_publ_author_name
'Gian Luca Abbati'
'Andrea Cornia'
'Antonio C. Fabretti'
'Andrea Caneschi'
'Dante Gatteschi'

_publ_section_title
;
 Structure and Magnetic Properties of a Mixed-Valence Heptanuclear
 Manganese Cluster
;
_journal_name_full 'Inorganic Chemistry'
_journal_page_first 3759
_journal_page_last 3766
_journal_paper_doi 10.1021/ic9800029
_journal_volume 37
_journal_year 1998
_chemical_compound_source synthesis
_chemical_formula_moiety '[Mn7(C15H11O2)6(OCH3)12]*CHCl3*6CH3OH'
_chemical_formula_sum 'C109 H127 Cl3 Mn7 O30'
_chemical_formula_weight 2408.04
_chemical_name_systematic
; 
 ? 
;
_space_group_IT_number 148
_symmetry_cell_setting trigonal
_symmetry_space_group_name_Hall '-P 3*'
_symmetry_space_group_name_H-M 'R -3 :R'
_atom_sites_solution_hydrogens geom
_atom_sites_solution_primary direct
_atom_sites_solution_secondary difmap
_audit_creation_method SHELXL
_cell_angle_alpha 85.773(10)
_cell_angle_beta 85.773(10)
_cell_angle_gamma 85.773(10)
_cell_formula_units_Z 1
_cell_length_a 14.576(1)
_cell_length_b 14.576(1)
_cell_length_c 14.576(2)
_cell_measurement_reflns_used 34
_cell_measurement_temperature 293(2)
_cell_measurement_theta_max 15.25
_cell_measurement_theta_min 10.85
_cell_volume 3072.7(5)
_computing_cell_refinement 'Siemens XSCANS V2.0 (Siemens, 1990)'
_computing_data_collection 'Siemens XSCANS V2.0 (Siemens, 1990)'
_computing_data_reduction 'Siemens XEMP (Siemens, 1990)'
_computing_molecular_graphics 'ORTEX-6 (McArdle, 1997)'
_computing_publication_material 'SHELXL-93 (Sheldrick, 1993)'
_computing_structure_refinement 'SHELXL-93 (Sheldrick, 1993)'
_computing_structure_solution 'SIR92 (Altomare, 1994)'
_diffrn_ambient_temperature 293(2)
_diffrn_measurement_device 'Siemens P4-RA automatic diffractometer'
_diffrn_measurement_method 'Theta/2Theta scan'
_diffrn_radiation_monochromator graphite
_diffrn_radiation_source 'fine-focus sealed tube'
_diffrn_radiation_type MoK\a
_diffrn_radiation_wavelength 0.71069
_diffrn_reflns_av_R_equivalents 0.0286
_diffrn_reflns_av_sigmaI/netI 0.0477
_diffrn_reflns_limit_h_max 17
_diffrn_reflns_limit_h_min -6
_diffrn_reflns_limit_k_max 10
_diffrn_reflns_limit_k_min -13
_diffrn_reflns_limit_l_max 17
_diffrn_reflns_limit_l_min -6
_diffrn_reflns_number 3680
_diffrn_reflns_theta_max 25.00
_diffrn_reflns_theta_min 2.05
_diffrn_standards_interval_time 60
_diffrn_standards_number 3
_exptl_absorpt_coefficient_mu 0.829
_exptl_absorpt_correction_type none
_exptl_crystal_colour Black-brown
_exptl_crystal_density_diffrn 1.301
_exptl_crystal_density_meas 1.50(1)
_exptl_crystal_density_method 'Flotation MeOH/CHBr3'
_exptl_crystal_description Cubes
_exptl_crystal_F_000 1247
_exptl_crystal_size_max 0.40
_exptl_crystal_size_mid 0.40
_exptl_crystal_size_min 0.35
_refine_diff_density_max 0.815
_refine_diff_density_min -0.373
_refine_diff_density_rms 0.081
_refine_ls_extinction_method none
_refine_ls_goodness_of_fit_all 1.069
_refine_ls_goodness_of_fit_obs 1.161
_refine_ls_hydrogen_treatment riding
_refine_ls_matrix_type full
_refine_ls_number_parameters 229
_refine_ls_number_reflns 3457
_refine_ls_number_restraints 4
_refine_ls_restrained_S_all 1.068
_refine_ls_restrained_S_obs 1.160
_refine_ls_R_factor_all 0.1332
_refine_ls_R_factor_obs 0.0837
_refine_ls_shift/esd_max 0.014
_refine_ls_shift/esd_mean 0.002
_refine_ls_structure_factor_coef Fsqd
_refine_ls_weighting_details 'w=1/[\s^2^(Fo^2^)+(0.1672P)^2^+3.8792P] where P=(Fo^2^+2Fc^2^)/3'
_refine_ls_weighting_scheme calc
_refine_ls_wR_factor_all 0.2992
_refine_ls_wR_factor_obs 0.2518
_reflns_number_observed 2115
_reflns_number_total 3457
_reflns_observed_criterion >2sigma(I)
_cod_data_source_file ic9800029_3.cif
_cod_data_source_block mn7highT
_cod_depositor_comments
;
The following automatic conversions were performed:

'_refine_ls_weighting_scheme' value 'calc
w=1/[\s^2^(Fo^2^)+(0.1672P)^2^+3.8792P] where P=(Fo^2^+2Fc^2^)/3' was
changed to 'calc'. New tag '_refine_ls_weighting_details' was
created. The value of the new tag was set to
'w=1/[\s^2^(Fo^2^)+(0.1672P)^2^+3.8792P] where P=(Fo^2^+2Fc^2^)/3'.

Automatic conversion script
Id: cif_fix_values 3143 2015-03-26 13:38:13Z robertas 
;
_cod_original_sg_symbol_H-M 'R -3'
_cod_database_code 4322912

loop_
_symmetry_equiv_pos_as_xyz
'x, y, z'
'z, x, y'
'y, z, x'
'-x, -y, -z'
'-z, -x, -y'
'-y, -z, -x'

loop_
_atom_site_aniso_label
_atom_site_aniso_U_11
_atom_site_aniso_U_22
_atom_site_aniso_U_33
_atom_site_aniso_U_23
_atom_site_aniso_U_13
_atom_site_aniso_U_12
Mn1 0.0514(6) 0.0514(6) 0.0514(6) 0.0002(5) 0.0002(5) 0.0002(5)
Mn2 0.0593(7) 0.0584(7) 0.0536(7) 0.0045(4) 0.0015(5) -0.0065(5)
O1 0.068(3) 0.068(3) 0.060(3) -0.012(2) -0.002(2) -0.002(2)
O2 0.085(3) 0.061(3) 0.071(3) 0.009(2) -0.024(3) -0.003(3)
O3 0.091(4) 0.076(3) 0.066(3) 0.002(3) 0.004(3) -0.016(3)
O4 0.095(4) 0.079(4) 0.074(3) -0.003(3) 0.011(3) -0.012(3)
C1 0.081(5) 0.091(6) 0.085(6) -0.016(4) -0.023(4) -0.011(4)
C2 0.114(8) 0.122(8) 0.085(6) 0.002(6) -0.047(6) 0.021(6)
C3 0.090(6) 0.074(5) 0.056(4) 0.003(4) -0.002(4) 0.000(4)
C4 0.105(6) 0.073(5) 0.065(5) 0.010(4) 0.016(4) -0.008(5)
C5 0.079(5) 0.059(4) 0.077(5) 0.008(4) 0.007(4) -0.003(4)
C6 0.100(6) 0.059(4) 0.087(6) -0.002(4) 0.017(5) 0.000(4)
C7 0.120(8) 0.076(6) 0.095(7) 0.003(5) 0.005(6) -0.013(5)
C8 0.140(10) 0.072(6) 0.136(10) -0.006(6) 0.022(8) -0.027(6)
C9 0.159(12) 0.067(6) 0.184(14) -0.020(8) 0.033(10) -0.023(7)
C10 0.172(12) 0.090(8) 0.147(11) -0.046(8) -0.020(9) -0.018(8)
C11 0.125(9) 0.091(7) 0.107(8) -0.014(6) -0.004(6) -0.017(6)
C12 0.123(8) 0.085(6) 0.065(5) 0.000(4) -0.003(5) -0.019(5)
C13 0.283(19) 0.100(8) 0.074(7) 0.005(6) 0.009(9) -0.020(10)
C14 0.313(23) 0.127(11) 0.074(8) 0.014(7) 0.017(10) -0.030(13)
C15 0.314(24) 0.153(14) 0.075(8) -0.024(9) -0.022(11) -0.035(15)
C16 0.285(21) 0.127(11) 0.095(9) -0.026(8) -0.016(11) -0.021(12)
C17 0.242(16) 0.093(8) 0.083(7) -0.013(6) -0.018(8) -0.023(9)

loop_
_atom_site_label
_atom_site_type_symbol
_atom_site_fract_x
_atom_site_fract_y
_atom_site_fract_z
_atom_site_U_iso_or_equiv
_atom_site_thermal_displace_type
_atom_site_occupancy
_atom_site_calc_flag
_atom_site_refinement_flags
_atom_site_disorder_group
Mn1 Mn 0.0000 0.0000 0.0000 0.0520(6) Uani 1 d S .
Mn2 Mn -0.07693(7) -0.11645(7) 0.18279(7) 0.0577(4) Uani 1 d . .
O1 O -0.0496(3) 0.0256(3) 0.1399(3) 0.0654(12) Uani 1 d . .
O2 O 0.0579(4) -0.1466(3) 0.1992(3) 0.0724(14) Uani 1 d . .
O3 O -0.1077(4) -0.1003(4) 0.3167(4) 0.0779(15) Uani 1 d . .
O4 O -0.1227(4) -0.2456(4) 0.2061(4) 0.083(2) Uani 1 d . .
C1 C -0.0011(6) 0.0706(6) 0.2073(6) 0.084(2) Uani 1 d . .
H11 H 0.0595(6) 0.0409(6) 0.2122(6) 0.135 Uiso 1 calc R .
H12 H -0.0349(6) 0.0658(6) 0.2664(6) 0.135 Uiso 1 calc R .
H13 H 0.0037(6) 0.1345(6) 0.1875(6) 0.135 Uiso 1 calc R .
C2 C 0.0905(7) -0.1819(8) 0.2845(6) 0.107(3) Uani 1 d . .
H21 H 0.1564(7) -0.1917(8) 0.2782(6) 0.135 Uiso 1 calc R .
H22 H 0.0639(7) -0.2393(8) 0.3028(6) 0.135 Uiso 1 calc R .
H23 H 0.0732(7) -0.1386(8) 0.3303(6) 0.135 Uiso 1 calc R .
C3 C -0.1471(6) -0.1544(6) 0.3774(5) 0.074(2) Uani 1 d . .
C4 C -0.1752(6) -0.2402(6) 0.3632(6) 0.083(2) Uani 1 d . .
HC4 H -0.2037(6) -0.2726(6) 0.4135(6) 0.090 Uiso 1 calc R .
C5 C -0.1646(6) -0.2827(5) 0.2799(6) 0.073(2) Uani 1 d . .
C6 C -0.2048(6) -0.3716(6) 0.2688(6) 0.084(2) Uani 1 d . .
C7 C -0.2301(7) -0.4321(6) 0.3414(7) 0.098(3) Uani 1 d . .
HC7 H -0.2232(7) -0.4166(6) 0.4011(7) 0.090 Uiso 1 calc R .
C8 C -0.2654(8) -0.5146(7) 0.3289(10) 0.117(4) Uani 1 d . .
HC8 H -0.2780(8) -0.5555(7) 0.3795(10) 0.118 Uiso 1 calc R .
C9 C -0.2820(9) -0.5370(8) 0.2419(12) 0.137(5) Uani 1 d . .
HC9 H -0.3081(9) -0.5918(8) 0.2333(12) 0.087 Uiso 1 calc R .
C10 C -0.2600(9) -0.4785(8) 0.1696(10) 0.133(4) Uani 1 d . .
HC10 H -0.2701(9) -0.4942(8) 0.1107(10) 0.087 Uiso 1 calc R .
C11 C -0.2230(8) -0.3964(7) 0.1798(8) 0.107(3) Uani 1 d . .
HC11 H -0.2097(8) -0.3568(7) 0.1283(8) 0.118 Uiso 1 calc R .
C12 C -0.1640(7) -0.1186(6) 0.4712(6) 0.090(3) Uani 1 d . .
C13 C -0.1720(12) -0.1716(9) 0.5531(8) 0.154(6) Uani 1 d . .
HC13 H -0.1689(12) -0.2354(9) 0.5509(8) 0.131 Uiso 1 calc R .
C14 C -0.1842(13) -0.1359(11) 0.6367(9) 0.173(7) Uani 1 d . .
HC14 H -0.1798(13) -0.1735(11) 0.6908(9) 0.138 Uiso 1 calc R .
C15 C -0.2027(14) -0.0449(12) 0.6390(9) 0.178(7) Uani 1 d . .
HC15 H -0.2174(14) -0.0201(12) 0.6957(9) 0.138 Uiso 1 calc R .
C16 C -0.2009(12) 0.0129(11) 0.5612(9) 0.168(7) Uani 1 d . .
HC16 H -0.2140(12) 0.0760(11) 0.5648(9) 0.138 Uiso 1 calc R .
C17 C -0.1792(11) -0.0235(8) 0.4770(8) 0.138(5) Uani 1 d . .
HC17 H -0.1747(11) 0.0156(8) 0.4237(8) 0.154 Uiso 1 calc R .
OA O 0.4394(16) 0.5857(15) -0.0412(16) 0.173(8) Uiso 0.50 d PD .
CA C 0.5141(22) 0.5662(23) -0.1043(21) 0.166(11) Uiso 0.50 d PD .
OB O 0.3997(20) 0.4549(18) 0.0559(19) 0.207(10) Uiso 0.50 d PD .
CB C 0.3994(19) 0.5488(18) 0.0270(20) 0.136(9) Uiso 0.50 d PD .
CX1 C 0.4114(12) 0.4114(12) 0.4114(12) 0.135(24) Uiso 0.30 d SPD .
Cl1 Cl 0.2930(10) 0.4480(10) 0.3926(10) 0.153(4) Uiso 0.30 d PD .
CX2 C 0.4495(14) 0.4495(14) 0.4495(14) 0.143(40) Uiso 0.20 d SPD .
Cl2 Cl 0.4155(11) 0.3388(11) 0.4969(11) 0.117(4) Uiso 0.20 d PD .

loop_
_atom_type_symbol
_atom_type_description
_atom_type_scat_dispersion_real
_atom_type_scat_dispersion_imag
_atom_type_scat_source
Mn Mn 0.3368 0.7283 'International Tables Vol C Tables 4.2.6.8 and 6.1.1.4'
C C 0.0033 0.0016 'International Tables Vol C Tables 4.2.6.8 and 6.1.1.4'
O O 0.0106 0.0060 'International Tables Vol C Tables 4.2.6.8 and 6.1.1.4'
H H 0.0000 0.0000 'International Tables Vol C Tables 4.2.6.8 and 6.1.1.4'
Cl Cl 0.1484 0.1585 'International Tables Vol C Tables 4.2.6.8 and 6.1.1.4'

loop_
_geom_angle_atom_site_label_1
_geom_angle_atom_site_label_2
_geom_angle_atom_site_label_3
_geom_angle
_geom_angle_site_symmetry_1
_geom_angle_site_symmetry_3
_geom_angle_publ_flag
O1 Mn1 O1 81.4(2) 2 6 ?
O1 Mn1 O1 98.6(2) 2 . ?
O1 Mn1 O1 81.4(2) 6 . ?
O1 Mn1 O1 81.4(2) 2 4 ?
O1 Mn1 O1 98.6(2) 6 4 ?
O1 Mn1 O1 180.0 . 4 ?
O1 Mn1 O1 98.6(2) 2 3 ?
O1 Mn1 O1 180.0 6 3 ?
O1 Mn1 O1 98.6(2) . 3 ?
O1 Mn1 O1 81.4(2) 4 3 ?
O1 Mn1 O1 180.0 2 5 ?
O1 Mn1 O1 98.6(2) 6 5 ?
O1 Mn1 O1 81.4(2) . 5 ?
O1 Mn1 O1 98.6(2) 4 5 ?
O1 Mn1 O1 81.4(2) 3 5 ?
O1 Mn1 Mn2 39.33(13) 2 6 ?
O1 Mn1 Mn2 42.09(13) 6 6 ?
O1 Mn1 Mn2 89.34(12) . 6 ?
O1 Mn1 Mn2 90.66(13) 4 6 ?
O1 Mn1 Mn2 137.91(13) 3 6 ?
O1 Mn1 Mn2 140.67(13) 5 6 ?
O1 Mn1 Mn2 42.09(13) 2 2 ?
O1 Mn1 Mn2 89.34(13) 6 2 ?
O1 Mn1 Mn2 140.67(13) . 2 ?
O1 Mn1 Mn2 39.33(13) 4 2 ?
O1 Mn1 Mn2 90.66(12) 3 2 ?
O1 Mn1 Mn2 137.91(13) 5 2 ?
Mn2 Mn1 Mn2 60.087(3) 6 2 ?
O1 Mn1 Mn2 89.34(12) 2 4 ?
O1 Mn1 Mn2 140.67(13) 6 4 ?
O1 Mn1 Mn2 137.91(13) . 4 ?
O1 Mn1 Mn2 42.09(13) 4 4 ?
O1 Mn1 Mn2 39.33(13) 3 4 ?
O1 Mn1 Mn2 90.65(12) 5 4 ?
Mn2 Mn1 Mn2 119.914(2) 6 4 ?
Mn2 Mn1 Mn2 60.087(3) 2 4 ?
O1 Mn1 Mn2 90.66(12) 2 . ?
O1 Mn1 Mn2 39.33(13) 6 . ?
O1 Mn1 Mn2 42.09(13) . . ?
O1 Mn1 Mn2 137.91(13) 4 . ?
O1 Mn1 Mn2 140.67(13) 3 . ?
O1 Mn1 Mn2 89.34(12) 5 . ?
Mn2 Mn1 Mn2 60.087(2) 6 . ?
Mn2 Mn1 Mn2 119.914(3) 2 . ?
Mn2 Mn1 Mn2 180.0 4 . ?
O1 Mn1 Mn2 137.91(13) 2 5 ?
O1 Mn1 Mn2 90.66(13) 6 5 ?
O1 Mn1 Mn2 39.33(13) . 5 ?
O1 Mn1 Mn2 140.67(13) 4 5 ?
O1 Mn1 Mn2 89.34(12) 3 5 ?
O1 Mn1 Mn2 42.09(13) 5 5 ?
Mn2 Mn1 Mn2 119.914(3) 6 5 ?
Mn2 Mn1 Mn2 180.0 2 5 ?
Mn2 Mn1 Mn2 119.912(3) 4 5 ?
Mn2 Mn1 Mn2 60.087(3) . 5 ?
O1 Mn1 Mn2 140.67(13) 2 3 ?
O1 Mn1 Mn2 137.91(13) 6 3 ?
O1 Mn1 Mn2 90.66(12) . 3 ?
O1 Mn1 Mn2 89.34(12) 4 3 ?
O1 Mn1 Mn2 42.09(13) 3 3 ?
O1 Mn1 Mn2 39.33(13) 5 3 ?
Mn2 Mn1 Mn2 180.0 6 3 ?
Mn2 Mn1 Mn2 119.913(3) 2 3 ?
Mn2 Mn1 Mn2 60.086(2) 4 3 ?
Mn2 Mn1 Mn2 119.913(2) . 3 ?
Mn2 Mn1 Mn2 60.086(3) 5 3 ?
O3 Mn2 O2 93.6(2) . . ?
O3 Mn2 O2 93.0(2) . 5 ?
O2 Mn2 O2 165.1(2) . 5 ?
O3 Mn2 O4 87.2(2) . . ?
O2 Mn2 O4 99.3(2) . . ?
O2 Mn2 O4 94.4(2) 5 . ?
O3 Mn2 O1 171.5(2) . 6 ?
O2 Mn2 O1 77.9(2) . 6 ?
O2 Mn2 O1 95.4(2) 5 6 ?
O4 Mn2 O1 93.1(2) . 6 ?
O3 Mn2 O1 98.0(2) . . ?
O2 Mn2 O1 90.2(2) . . ?
O2 Mn2 O1 75.6(2) 5 . ?
O4 Mn2 O1 168.9(2) . . ?
O1 Mn2 O1 83.2(2) 6 . ?
O3 Mn2 Mn1 139.4(2) . . ?
O2 Mn2 Mn1 83.11(14) . . ?
O2 Mn2 Mn1 83.13(13) 5 . ?
O4 Mn2 Mn1 133.3(2) . . ?
O1 Mn2 Mn1 41.42(13) 6 . ?
O1 Mn2 Mn1 41.80(12) . . ?
O3 Mn2 Mn2 129.8(2) . 6 ?
O2 Mn2 Mn2 36.46(15) . 6 ?
O2 Mn2 Mn2 136.40(14) 5 6 ?
O4 Mn2 Mn2 95.1(2) . 6 ?
O1 Mn2 Mn2 41.67(14) 6 6 ?
O1 Mn2 Mn2 89.02(12) . 6 ?
Mn1 Mn2 Mn2 59.956(2) . 6 ?
O3 Mn2 Mn2 94.0(2) . 5 ?
O2 Mn2 Mn2 129.52(14) . 5 ?
O2 Mn2 Mn2 36.48(14) 5 5 ?
O4 Mn2 Mn2 130.9(2) . 5 ?
O1 Mn2 Mn2 92.22(13) 6 5 ?
O1 Mn2 Mn2 39.30(13) . 5 ?
Mn1 Mn2 Mn2 59.956(1) . 5 ?
Mn2 Mn2 Mn2 119.653(8) 6 5 ?
C1 O1 Mn2 117.2(4) . 5 ?
C1 O1 Mn1 126.8(5) . . ?
Mn2 O1 Mn1 99.2(2) 5 . ?
C1 O1 Mn2 113.4(4) . . ?
Mn2 O1 Mn2 99.0(2) 5 . ?
Mn1 O1 Mn2 96.1(2) . . ?
C2 O2 Mn2 122.1(6) . . ?
C2 O2 Mn2 123.3(6) . 6 ?
Mn2 O2 Mn2 107.1(2) . 6 ?
C3 O3 Mn2 129.1(5) . . ?
C5 O4 Mn2 129.1(5) . . ?
O1 C1 H11 109.5(4) . . ?
O1 C1 H12 109.5(4) . . ?
H11 C1 H12 109.5 . . ?
O1 C1 H13 109.5(4) . . ?
H11 C1 H13 109.5 . . ?
H12 C1 H13 109.5 . . ?
O2 C2 H21 109.5(5) . . ?
O2 C2 H22 109.5(5) . . ?
H21 C2 H22 109.5 . . ?
O2 C2 H23 109.5(5) . . ?
H21 C2 H23 109.5 . . ?
H22 C2 H23 109.5 . . ?
O3 C3 C4 125.8(7) . . ?
O3 C3 C12 115.3(7) . . ?
C4 C3 C12 119.0(7) . . ?
C3 C4 C5 125.7(7) . . ?
C3 C4 HC4 117.2(5) . . ?
C5 C4 HC4 117.2(5) . . ?
O4 C5 C4 122.6(7) . . ?
O4 C5 C6 115.5(7) . . ?
C4 C5 C6 121.8(7) . . ?
C7 C6 C11 116.0(9) . . ?
C7 C6 C5 123.7(9) . . ?
C11 C6 C5 120.2(8) . . ?
C8 C7 C6 122.3(11) . . ?
C8 C7 HC7 118.8(7) . . ?
C6 C7 HC7 118.8(6) . . ?
C7 C8 C9 120.3(11) . . ?
C7 C8 HC8 119.9(7) . . ?
C9 C8 HC8 119.9(7) . . ?
C10 C9 C8 118.9(12) . . ?
C10 C9 HC9 120.6(8) . . ?
C8 C9 HC9 120.6(7) . . ?
C9 C10 C11 122.1(13) . . ?
C9 C10 HC10 118.9(8) . . ?
C11 C10 HC10 118.9(8) . . ?
C10 C11 C6 120.2(11) . . ?
C10 C11 HC11 119.9(8) . . ?
C6 C11 HC11 119.9(6) . . ?
C13 C12 C17 116.2(10) . . ?
C13 C12 C3 125.8(9) . . ?
C17 C12 C3 117.9(8) . . ?
C14 C13 C12 123.5(12) . . ?
C14 C13 HC13 118.2(8) . . ?
C12 C13 HC13 118.2(7) . . ?
C15 C14 C13 117.9(13) . . ?
C15 C14 HC14 121.1(8) . . ?
C13 C14 HC14 121.1(8) . . ?
C14 C15 C16 122.3(14) . . ?
C14 C15 HC15 118.9(8) . . ?
C16 C15 HC15 118.9(9) . . ?
C15 C16 C17 119.1(14) . . ?
C15 C16 HC16 120.5(9) . . ?
C17 C16 HC16 120.5(9) . . ?
C16 C17 C12 120.4(12) . . ?
C16 C17 HC17 119.8(9) . . ?
C12 C17 HC17 119.8(6) . . ?
CB OA CA 139.0(29) . . ?
OA CA OB 110.6(26) . 4_665 ?
CB OB CA 105.5(26) . 4_665 ?
OA CB OB 128.8(28) . . ?
CX2 CX1 Cl2 84.4(13) . 2 ?
CX2 CX1 Cl2 84.4(13) . 3 ?
Cl2 CX1 Cl2 119.1(4) 2 3 ?
CX2 CX1 Cl2 84.4(13) . . ?
Cl2 CX1 Cl2 119.1(4) 2 . ?
Cl2 CX1 Cl2 119.1(4) 3 . ?
CX2 CX1 Cl1 120.2(10) . 2 ?
Cl2 CX1 Cl1 109.8(10) 2 2 ?
Cl2 CX1 Cl1 127.3(11) 3 2 ?
Cl2 CX1 Cl1 37.1(7) . 2 ?
CX2 CX1 Cl1 120.2(10) . . ?
Cl2 CX1 Cl1 127.3(11) 2 . ?
Cl2 CX1 Cl1 37.1(7) 3 . ?
Cl2 CX1 Cl1 109.8(10) . . ?
Cl1 CX1 Cl1 97.0(13) 2 . ?
CX2 CX1 Cl1 120.2(10) . 3 ?
Cl2 CX1 Cl1 37.1(7) 2 3 ?
Cl2 CX1 Cl1 109.8(10) 3 3 ?
Cl2 CX1 Cl1 127.3(11) . 3 ?
Cl1 CX1 Cl1 97.0(13) 2 3 ?
Cl1 CX1 Cl1 97.0(13) . 3 ?
Cl2 Cl1 CX1 60.2(10) 3 . ?
CX1 CX2 Cl2 60.8(11) . 2 ?
CX1 CX2 Cl2 60.8(11) . 3 ?
Cl2 CX2 Cl2 98.2(15) 2 3 ?
CX1 CX2 Cl2 60.8(11) . . ?
Cl2 CX2 Cl2 98.2(15) 2 . ?
Cl2 CX2 Cl2 98.2(15) 3 . ?
Cl1 Cl2 CX1 82.7(12) 2 . ?
Cl1 Cl2 CX2 116.3(21) 2 . ?
CX1 Cl2 CX2 34.8(18) . . ?

loop_
_geom_bond_atom_site_label_1
_geom_bond_atom_site_label_2
_geom_bond_distance
_geom_bond_site_symmetry_2
_geom_bond_publ_flag
Mn1 O1 2.163(5) 2 ?
Mn1 O1 2.163(5) 6 ?
Mn1 O1 2.163(5) . ?
Mn1 O1 2.163(5) 4 ?
Mn1 O1 2.163(5) 3 ?
Mn1 O1 2.163(5) 5 ?
Mn1 Mn2 3.2265(10) 6 ?
Mn1 Mn2 3.2265(10) 2 ?
Mn1 Mn2 3.2266(11) 4 ?
Mn1 Mn2 3.2266(11) . ?
Mn1 Mn2 3.2266(10) 5 ?
Mn1 Mn2 3.2266(10) 3 ?
Mn2 O3 1.998(5) . ?
Mn2 O2 2.009(5) . ?
Mn2 O2 2.008(6) 5 ?
Mn2 O4 2.040(6) . ?
Mn2 O1 2.072(5) 6 ?
Mn2 O1 2.175(5) . ?
Mn2 Mn2 3.2308(10) 6 ?
Mn2 Mn2 3.2308(10) 5 ?
O1 C1 1.470(9) . ?
O1 Mn2 2.072(5) 5 ?
O2 C2 1.411(9) . ?
O2 Mn2 2.008(6) 6 ?
O3 C3 1.274(9) . ?
O4 C5 1.299(9) . ?
C1 H11 0.96 . ?
C1 H12 0.96 . ?
C1 H13 0.96 . ?
C2 H21 0.96 . ?
C2 H22 0.96 . ?
C2 H23 0.96 . ?
C3 C4 1.378(11) . ?
C3 C12 1.496(11) . ?
C4 C5 1.398(11) . ?
C4 HC4 0.93 . ?
C5 C6 1.485(11) . ?
C6 C7 1.374(12) . ?
C6 C11 1.420(13) . ?
C7 C8 1.370(13) . ?
C7 HC7 0.93 . ?
C8 C9 1.38(2) . ?
C8 HC8 0.93 . ?
C9 C10 1.34(2) . ?
C9 HC9 0.93 . ?
C10 C11 1.372(15) . ?
C10 HC10 0.93 . ?
C11 HC11 0.93 . ?
C12 C13 1.374(13) . ?
C12 C17 1.396(14) . ?
C13 C14 1.36(2) . ?
C13 HC13 0.93 . ?
C14 C15 1.34(2) . ?
C14 HC14 0.93 . ?
C15 C16 1.36(2) . ?
C15 HC15 0.93 . ?
C16 C17 1.38(2) . ?
C16 HC16 0.93 . ?
C17 HC17 0.93 . ?
OA CB 1.22(3) . ?
OA CA 1.399(10) . ?
CA OB 1.49(4) 4_665 ?
OB CB 1.401(10) . ?
OB CA 1.49(4) 4_665 ?
CX1 CX2 1.03(5) . ?
CX1 Cl2 1.58(2) 2 ?
CX1 Cl2 1.58(2) 3 ?
CX1 Cl2 1.58(2) . ?
CX1 Cl1 1.802(10) 2 ?
CX1 Cl1 1.802(10) . ?
CX1 Cl1 1.802(10) 3 ?
Cl1 Cl2 1.10(2) 3 ?
CX2 Cl2 1.798(10) 2 ?
CX2 Cl2 1.798(10) 3 ?
CX2 Cl2 1.799(10) . ?
Cl2 Cl1 1.10(2) 2 ?
